data_4103188
loop_
_publ_author_name
'Jennifer K. Schnobrich'
'Olivier Lebel'
'Katie A. Cychosz'
'Anne Dailly'
'Antek G. Wong-Foy'
'Adam J. Matzger'

_publ_section_title
;
 Linker-Directed Vertex Desymmetrization for the Production of
 Coordination Polymers with High Porosity
;
_journal_name_full 'Journal of the American Chemical Society'
_journal_page_first 13941
_journal_page_last 13948
_journal_paper_doi 10.1021/ja107423k
_journal_volume 132
_journal_year 2010
_chemical_formula_moiety 'C29 H13 O10 Zn2'
_chemical_formula_sum 'C29 H13 O10 Zn2'
_chemical_formula_weight 652.13
_chemical_name_common UMCM-154
_chemical_name_systematic
; 
 ? 
;
_space_group_IT_number 15
_symmetry_cell_setting monoclinic
_symmetry_space_group_name_Hall '-C 2yc'
_symmetry_space_group_name_H-M 'C 1 2/c 1'
_atom_sites_solution_hydrogens geom
_atom_sites_solution_primary direct
_atom_sites_solution_secondary difmap
_audit_creation_method SHELXL-97
_cell_angle_alpha 90.00
_cell_angle_beta 90.983(6)
_cell_angle_gamma 90.00
_cell_formula_units_Z 4
_cell_length_a 11.8586(2)
_cell_length_b 30.7710(6)
_cell_length_c 17.4516(12)
_cell_measurement_reflns_used 23435
_cell_measurement_temperature 95(2)
_cell_measurement_theta_max 66.62
_cell_measurement_theta_min 6.51
_cell_volume 6367.2(5)
_computing_cell_refinement FS-Process
_computing_data_collection 'CrystalClear (Version 2.0)'
_computing_data_reduction 'CrystalClear (Version 4.0) '
_computing_molecular_graphics 'CrystalStructure (Version 4.0)'
_computing_structure_refinement 'SHELXL-97 (Sheldrick, 1997)'
_computing_structure_solution 'SHELXS-97 (Sheldrick, 1990)'
_diffrn_ambient_temperature 95(2)
_diffrn_measured_fraction_theta_full 0.974
_diffrn_measured_fraction_theta_max 0.974
_diffrn_measurement_device_type 'Rigaku R-AXIS RAPID imaging plate'
_diffrn_measurement_method \w
_diffrn_radiation_monochromator graphite
_diffrn_radiation_source 'fine-focus sealed tube'
_diffrn_radiation_type CuK\a
_diffrn_radiation_wavelength 1.54187
_diffrn_reflns_av_R_equivalents 0.0426
_diffrn_reflns_av_sigmaI/netI 0.0294
_diffrn_reflns_limit_h_max 14
_diffrn_reflns_limit_h_min -12
_diffrn_reflns_limit_k_max 35
_diffrn_reflns_limit_k_min -36
_diffrn_reflns_limit_l_max 19
_diffrn_reflns_limit_l_min -17
_diffrn_reflns_number 29768
_diffrn_reflns_theta_full 66.59
_diffrn_reflns_theta_max 66.59
_diffrn_reflns_theta_min 6.51
_diffrn_standards_number 0
_exptl_absorpt_coefficient_mu 1.146
_exptl_absorpt_correction_T_max 0.8654
_exptl_absorpt_correction_T_min 0.5663
_exptl_absorpt_correction_type sphere
_exptl_crystal_colour colorless
_exptl_crystal_density_diffrn 0.680
_exptl_crystal_density_method 'not measured'
_exptl_crystal_description prism
_exptl_crystal_F_000 1308
_exptl_crystal_size_max 0.56
_exptl_crystal_size_mid 0.25
_exptl_crystal_size_min 0.13
_platon_squeeze_details
;
;
_refine_diff_density_max 0.609
_refine_diff_density_min -0.831
_refine_diff_density_rms 0.092
_refine_ls_extinction_method none
_refine_ls_goodness_of_fit_ref 1.169
_refine_ls_hydrogen_treatment mixed
_refine_ls_matrix_type full
_refine_ls_number_parameters 188
_refine_ls_number_reflns 5485
_refine_ls_number_restraints 0
_refine_ls_restrained_S_all 1.169
_refine_ls_R_factor_all 0.0850
_refine_ls_R_factor_gt 0.0724
_refine_ls_shift/su_max 0.000
_refine_ls_shift/su_mean 0.000
_refine_ls_structure_factor_coef Fsqd
_refine_ls_weighting_details 'calc w=1/[\s^2^(Fo^2^)+(0.1852P)^2^+0.0000P] where P=(Fo^2^+2Fc^2^)/3'
_refine_ls_weighting_scheme calc
_refine_ls_wR_factor_gt 0.2508
_refine_ls_wR_factor_ref 0.2802
_reflns_number_gt 3820
_reflns_number_total 5485
_reflns_threshold_expression >2sigma(I)
_cod_data_source_file ja107423k_si_001_4.cif
_cod_data_source_block UMCM-154
_cod_database_code 4103188

loop_
_symmetry_equiv_pos_as_xyz
'x, y, z'
'-x, y, -z+1/2'
'x+1/2, y+1/2, z'
'-x+1/2, y+1/2, -z+1/2'
'-x, -y, -z'
'x, -y, z-1/2'
'-x+1/2, -y+1/2, -z'
'x+1/2, -y+1/2, z-1/2'

loop_
_atom_site_label
_atom_site_type_symbol
_atom_site_fract_x
_atom_site_fract_y
_atom_site_fract_z
_atom_site_U_iso_or_equiv
_atom_site_adp_type
_atom_site_occupancy
_atom_site_symmetry_multiplicity
_atom_site_calc_flag
_atom_site_refinement_flags
Zn1 Zn 0.08227(4) 1.065020(13) 0.67142(3) 0.0740(3) Uani 1 1 d .
O2 O 0.1367(2) 0.94487(8) 1.07048(15) 0.0796(9) Uani 1 1 d .
O3 O 0.4501(3) 0.62373(8) 0.80359(18) 0.0981(10) Uani 1 1 d .
O4 O 0.0630(3) 1.03563(8) 0.84565(16) 0.0934(9) Uani 1 1 d .
O5 O 0.1584(3) 1.02471(8) 0.74028(15) 0.0903(9) Uani 1 1 d .
O26 O 0.2587(3) 0.89194(12) 1.06850(19) 0.1168(12) Uani 1 1 d .
C6 C 0.4239(3) 0.89879(9) 0.7951(2) 0.0640(9) Uani 1 1 d .
C7 C 0.2036(3) 0.98115(9) 0.84700(19) 0.0613(9) Uani 1 1 d .
C9 C 0.2823(3) 0.95817(9) 0.8059(2) 0.0665(10) Uani 1 1 d .
H9 H 0.2974 0.9661 0.7557 0.080 Uiso 1 1 calc R
C10 C 0.1795(3) 0.96925(11) 0.9233(2) 0.0698(10) Uani 1 1 d .
H10 H 0.1259 0.9847 0.9504 0.084 Uiso 1 1 calc R
C11 C 0.5000 0.92010(14) 0.7500 0.0643(13) Uani 1 2 d S
H11 H 0.5000 0.9503 0.7500 0.077 Uiso 1 2 calc SR
C12 C 0.3393(3) 0.92313(10) 0.8392(2) 0.0644(10) Uani 1 1 d .
C13 C 0.4240(3) 0.85280(10) 0.7940(2) 0.0802(12) Uani 1 1 d .
H13 H 0.3725 0.8375 0.8232 0.096 Uiso 1 1 calc R
C14 C 0.3142(3) 0.91135(11) 0.9140(2) 0.0679(10) Uani 1 1 d .
H14 H 0.3500 0.8874 0.9360 0.081 Uiso 1 1 calc R
C15 C 0.1359(3) 1.01711(10) 0.8083(2) 0.0741(11) Uani 1 1 d .
C16 C 0.5000 0.78160(14) 0.7500 0.0828(18) Uani 1 2 d S
C17 C 0.2108(3) 0.92268(14) 1.0383(2) 0.0734(11) Uani 1 1 d .
C18 C 0.2349(3) 0.93504(9) 0.9574(2) 0.0638(10) Uani 1 1 d .
C19 C 0.5000 0.83050(14) 0.7500 0.0719(15) Uani 1 2 d S
C20 C 0.5492(4) 0.75806(13) 0.6916(3) 0.1076(18) Uani 1 1 d .
H20 H 0.5859 0.7728 0.6528 0.129 Uiso 1 1 calc R
C21 C 0.5000 0.64190(15) 0.7500 0.0772(16) Uani 1 2 d S
C22 C 0.5000 0.69010(16) 0.7500 0.0829(17) Uani 1 2 d S
C23 C 0.5451(5) 0.71394(12) 0.6898(2) 0.1042(18) Uani 1 1 d .
H23 H 0.5730 0.6993 0.6475 0.125 Uiso 1 1 calc R

loop_
_atom_site_aniso_label
_atom_site_aniso_U_11
_atom_site_aniso_U_22
_atom_site_aniso_U_33
_atom_site_aniso_U_23
_atom_site_aniso_U_13
_atom_site_aniso_U_12
Zn1 0.1114(6) 0.0451(4) 0.0676(5) 0.00474(18) 0.0650(4) 0.00324(19)
O2 0.106(2) 0.0685(14) 0.0661(19) -0.0041(12) 0.0626(15) -0.0023(13)
O3 0.154(3) 0.0422(13) 0.101(2) 0.0051(12) 0.071(2) 0.0007(14)
O4 0.124(2) 0.0737(16) 0.084(2) 0.0082(14) 0.0641(17) 0.0271(15)
O5 0.127(2) 0.0802(17) 0.0653(18) 0.0088(13) 0.0571(17) 0.0305(15)
O26 0.144(3) 0.129(3) 0.080(2) 0.0393(19) 0.067(2) 0.039(2)
C6 0.094(2) 0.0410(15) 0.059(2) -0.0039(14) 0.0492(18) -0.0026(14)
C7 0.083(2) 0.0514(16) 0.051(2) 0.0006(14) 0.0451(17) 0.0015(14)
C9 0.091(2) 0.0443(16) 0.066(2) -0.0005(15) 0.0525(19) -0.0047(15)
C10 0.084(2) 0.0591(19) 0.068(2) -0.0057(17) 0.0514(19) 0.0025(16)
C11 0.089(3) 0.039(2) 0.067(3) 0.000 0.048(3) 0.000
C12 0.085(2) 0.0472(16) 0.063(2) -0.0016(15) 0.0511(19) -0.0041(15)
C13 0.118(3) 0.0432(17) 0.082(3) 0.0042(16) 0.069(2) -0.0038(17)
C14 0.089(2) 0.0564(18) 0.060(2) -0.0033(16) 0.0471(19) -0.0042(16)
C15 0.099(3) 0.0472(17) 0.078(3) 0.0011(16) 0.062(2) 0.0051(16)
C16 0.136(5) 0.040(2) 0.075(4) 0.000 0.066(3) 0.000
C17 0.094(3) 0.075(2) 0.052(3) -0.0004(19) 0.048(2) 0.003(2)
C18 0.079(2) 0.0521(19) 0.061(3) 0.0012(14) 0.0464(19) -0.0031(14)
C19 0.110(4) 0.046(2) 0.062(3) 0.000 0.054(3) 0.000
C20 0.168(4) 0.061(2) 0.097(3) -0.012(2) 0.091(3) -0.015(2)
C21 0.118(4) 0.044(2) 0.071(4) 0.000 0.048(3) 0.000
C22 0.125(4) 0.049(3) 0.076(4) 0.000 0.050(3) 0.000
C23 0.182(5) 0.0477(19) 0.086(3) 0.0011(18) 0.087(3) 0.004(2)

loop_
_atom_type_symbol
_atom_type_description
_atom_type_scat_dispersion_real
_atom_type_scat_dispersion_imag
_atom_type_scat_source
C C 0.0181 0.0091 'International Tables Vol C Tables 4.2.6.8 and 6.1.1.4'
H H 0.0000 0.0000 'International Tables Vol C Tables 4.2.6.8 and 6.1.1.4'
O O 0.0492 0.0322 'International Tables Vol C Tables 4.2.6.8 and 6.1.1.4'
Zn Zn -1.5491 0.6778 'International Tables Vol C Tables 4.2.6.8 and 6.1.1.4'

loop_
_geom_angle_atom_site_label_1
_geom_angle_atom_site_label_2
_geom_angle_atom_site_label_3
_geom_angle
_geom_angle_site_symmetry_1
_geom_angle_site_symmetry_3
O3 Zn1 O2 115.86(12) 4_556 6_575
O3 Zn1 O5 124.05(13) 4_556 .
O2 Zn1 O5 107.97(11) 6_575 .
O3 Zn1 O4 107.01(13) 4_556 2_556
O2 Zn1 O4 95.51(12) 6_575 2_556
O5 Zn1 O4 101.37(13) . 2_556
C17 O2 Zn1 125.2(3) . 6_576
C21 O3 Zn1 134.3(3) . 4_546
C15 O4 Zn1 139.0(3) . 2_556
C15 O5 Zn1 127.4(2) . .
C11 C6 C13 118.0(3) . .
C11 C6 C12 121.0(3) . .
C13 C6 C12 120.9(3) . .
C9 C7 C10 120.3(3) . .
C9 C7 C15 119.9(3) . .
C10 C7 C15 119.6(3) . .
C7 C9 C12 120.5(3) . .
C7 C9 H9 119.8 . .
C12 C9 H9 119.8 . .
C18 C10 C7 120.3(3) . .
C18 C10 H10 119.9 . .
C7 C10 H10 119.9 . .
C6 C11 C6 123.0(4) 2_656 .
C6 C11 H11 118.5 2_656 .
C6 C11 H11 118.5 . .
C14 C12 C9 118.8(3) . .
C14 C12 C6 121.0(3) . .
C9 C12 C6 120.2(3) . .
C19 C13 C6 120.4(3) . .
C19 C13 H13 119.8 . .
C6 C13 H13 119.8 . .
C12 C14 C18 121.4(4) . .
C12 C14 H14 119.3 . .
C18 C14 H14 119.3 . .
O4 C15 O5 125.6(4) . .
O4 C15 C7 118.1(3) . .
O5 C15 C7 116.2(3) . .
C20 C16 C20 117.0(5) 2_656 .
C20 C16 C19 121.5(2) 2_656 .
C20 C16 C19 121.5(2) . .
O26 C17 O2 123.7(4) . .
O26 C17 C18 120.7(3) . .
O2 C17 C18 115.6(4) . .
C10 C18 C14 118.7(3) . .
C10 C18 C17 120.5(3) . .
C14 C18 C17 120.8(3) . .
C13 C19 C13 120.2(4) . 2_656
C13 C19 C16 119.9(2) . .
C13 C19 C16 119.9(2) 2_656 .
C23 C20 C16 121.6(4) . .
C23 C20 H20 119.2 . .
C16 C20 H20 119.2 . .
O3 C21 O3 126.7(4) 2_656 .
O3 C21 C22 116.6(2) 2_656 .
O3 C21 C22 116.6(2) . .
C23 C22 C23 116.6(5) . 2_656
C23 C22 C21 121.7(2) . .
C23 C22 C21 121.7(2) 2_656 .
C20 C23 C22 121.5(4) . .
C20 C23 H23 119.3 . .
C22 C23 H23 119.3 . .

loop_
_geom_bond_atom_site_label_1
_geom_bond_atom_site_label_2
_geom_bond_distance
_geom_bond_site_symmetry_2
Zn1 O3 1.899(2) 4_556
Zn1 O2 1.911(3) 6_575
Zn1 O5 1.939(3) .
Zn1 O4 1.964(3) 2_556
O2 C17 1.253(4) .
O2 Zn1 1.911(3) 6_576
O3 C21 1.247(3) .
O3 Zn1 1.899(2) 4_546
O4 C15 1.232(4) .
O4 Zn1 1.964(3) 2_556
O5 C15 1.242(4) .
O26 C17 1.218(5) .
C6 C11 1.374(4) .
C6 C13 1.415(4) .
C6 C12 1.479(4) .
C7 C9 1.381(4) .
C7 C10 1.415(5) .
C7 C15 1.519(5) .
C9 C12 1.394(5) .
C9 H9 0.9300 .
C10 C18 1.371(5) .
C10 H10 0.9300 .
C11 C6 1.374(4) 2_656
C11 H11 0.9300 .
C12 C14 1.391(5) .
C13 C19 1.377(4) .
C13 H13 0.9300 .
C14 C18 1.418(4) .
C14 H14 0.9300 .
C16 C20 1.387(4) 2_656
C16 C20 1.387(4) .
C16 C19 1.505(6) .
C17 C18 1.495(5) .
C19 C13 1.377(4) 2_656
C20 C23 1.359(5) .
C20 H20 0.9300 .
C21 O3 1.247(3) 2_656
C21 C22 1.483(6) .
C22 C23 1.395(4) .
C22 C23 1.395(4) 2_656
C23 H23 0.9300 .

loop_
_geom_torsion_atom_site_label_1
_geom_torsion_atom_site_label_2
_geom_torsion_atom_site_label_3
_geom_torsion_atom_site_label_4
_geom_torsion
_geom_torsion_site_symmetry_1
_geom_torsion_site_symmetry_4
O3 Zn1 O5 C15 49.5(4) 4_556 .
O2 Zn1 O5 C15 -169.9(3) 6_575 .
O4 Zn1 O5 C15 -70.2(4) 2_556 .
C10 C7 C9 C12 -0.3(5) . .
C15 C7 C9 C12 -175.5(3) . .
C9 C7 C10 C18 0.7(5) . .
C15 C7 C10 C18 175.8(3) . .
C13 C6 C11 C6 -0.6(3) . 2_656
C12 C6 C11 C6 -176.5(4) . 2_656
C7 C9 C12 C14 1.1(6) . .
C7 C9 C12 C6 -179.7(3) . .
C11 C6 C12 C14 -138.4(3) . .
C13 C6 C12 C14 45.8(6) . .
C11 C6 C12 C9 42.3(5) . .
C13 C6 C12 C9 -133.4(4) . .
C11 C6 C13 C19 1.2(6) . .
C12 C6 C13 C19 177.1(3) . .
C9 C12 C14 C18 -2.1(6) . .
C6 C12 C14 C18 178.7(3) . .
Zn1 O4 C15 O5 28.4(7) 2_556 .
Zn1 O4 C15 C7 -150.3(3) 2_556 .
Zn1 O5 C15 O4 -3.5(6) . .
Zn1 O5 C15 C7 175.3(2) . .
C9 C7 C15 O4 176.9(3) . .
C10 C7 C15 O4 1.7(5) . .
C9 C7 C15 O5 -2.0(5) . .
C10 C7 C15 O5 -177.2(4) . .
Zn1 O2 C17 O26 -0.9(7) 6_576 .
Zn1 O2 C17 C18 176.6(2) 6_576 .
C7 C10 C18 C14 -1.6(5) . .
C7 C10 C18 C17 179.2(4) . .
C12 C14 C18 C10 2.4(5) . .
C12 C14 C18 C17 -178.5(4) . .
O26 C17 C18 C10 179.0(4) . .
O2 C17 C18 C10 1.4(6) . .
O26 C17 C18 C14 -0.1(6) . .
O2 C17 C18 C14 -177.7(4) . .
C6 C13 C19 C13 -0.6(3) . 2_656
C6 C13 C19 C16 179.4(3) . .
C20 C16 C19 C13 -19.4(4) 2_656 .
C20 C16 C19 C13 160.6(4) . .
C20 C16 C19 C13 160.6(4) 2_656 2_656
C20 C16 C19 C13 -19.4(4) . 2_656
C20 C16 C20 C23 2.8(4) 2_656 .
C19 C16 C20 C23 -177.2(4) . .
Zn1 O3 C21 O3 -3.8(2) 4_546 2_656
Zn1 O3 C21 C22 176.2(2) 4_546 .
O3 C21 C22 C23 5.2(3) 2_656 .
O3 C21 C22 C23 -174.8(3) . .
O3 C21 C22 C23 -174.8(3) 2_656 2_656
O3 C21 C22 C23 5.2(3) . 2_656
C16 C20 C23 C22 -5.7(8) . .
C23 C22 C23 C20 2.8(4) 2_656 .
C21 C22 C23 C20 -177.2(4) . .

loop_
_platon_squeeze_void_nr
_platon_squeeze_void_average_x
_platon_squeeze_void_average_y
_platon_squeeze_void_average_z
_platon_squeeze_void_volume
_platon_squeeze_void_count_electrons
_platon_squeeze_void_content
1 -0.027 0.088 0.251 4407 610 ' '
